data_7248229
loop_
_publ_author_name
'Verma, Satyendra'
'Brahma, Rinki'
'Baruah, Jubaraj B.'

_publ_section_title
;
 Consequences of twisting of the flexible arms of imidazole-derived urea
 in zinc-dicarboxylate coordination polymers
;
_journal_issue 14
_journal_name_full CrystEngComm
_journal_page_first 1976
_journal_page_last 1985
_journal_paper_doi 10.1039/D4CE00005F
_journal_volume 26
_journal_year 2024
_chemical_formula_moiety 'C21 H20 N4 O5 Zn, C3 H7 N O'
_chemical_formula_sum 'C24 H27 N5 O6 Zn'
_chemical_formula_weight 546.87
_space_group_crystal_system monoclinic
_space_group_IT_number 14
_space_group_name_Hall '-P 2ybc'
_space_group_name_H-M_alt 'P 1 21/c 1'
_atom_sites_solution_hydrogens geom
_atom_sites_solution_primary direct
_audit_creation_date 2023-05-12
_audit_creation_method
;
Olex2 1.5
(compiled 2022.04.07 svn.rca3783a0 for OlexSys, GUI svn.r6498)
;
_audit_update_record
;
2023-11-07 deposited with the CCDC.	2024-02-27 downloaded from the CCDC.
;
_cell_angle_alpha 90
_cell_angle_beta 99.712(6)
_cell_angle_gamma 90
_cell_formula_units_Z 4
_cell_length_a 10.887(2)
_cell_length_b 13.685(3)
_cell_length_c 16.805(4)
_cell_measurement_reflns_used 9899
_cell_measurement_temperature 105(2)
_cell_measurement_theta_max 26.35
_cell_measurement_theta_min 2.41
_cell_volume 2467.9(9)
_computing_cell_refinement 'SAINT V8.40B (?, 2016)'
_computing_data_collection 'Bruker APEX2'
_computing_data_reduction 'SAINT V8.40B (?, 2016)'
_computing_molecular_graphics 'Olex2 1.5 (Dolomanov et al., 2009)'
_computing_publication_material 'Olex2 1.5 (Dolomanov et al., 2009)'
_computing_structure_refinement 'XL  (Sheldrick, 2008)'
_computing_structure_solution 'SHELXS-97 (Sheldrick 2008)'
_diffrn_ambient_temperature 105.00
_diffrn_measured_fraction_theta_full 0.992
_diffrn_measured_fraction_theta_max 0.992
_diffrn_measurement_device_type 'Bruker APEX-II CCD'
_diffrn_measurement_method '\f and \w scans'
_diffrn_radiation_type MoK\a
_diffrn_radiation_wavelength 0.71073
_diffrn_reflns_av_R_equivalents 0.0593
_diffrn_reflns_av_unetI/netI 0.0381
_diffrn_reflns_Laue_measured_fraction_full 0.992
_diffrn_reflns_Laue_measured_fraction_max 0.992
_diffrn_reflns_limit_h_max 12
_diffrn_reflns_limit_h_min -12
_diffrn_reflns_limit_k_max 16
_diffrn_reflns_limit_k_min -16
_diffrn_reflns_limit_l_max 19
_diffrn_reflns_limit_l_min -19
_diffrn_reflns_number 37429
_diffrn_reflns_point_group_measured_fraction_full 0.992
_diffrn_reflns_point_group_measured_fraction_max 0.992
_diffrn_reflns_theta_full 24.999
_diffrn_reflns_theta_max 24.999
_diffrn_reflns_theta_min 1.898
_diffrn_source_current 1.4
_diffrn_source_power 0.07
_diffrn_source_voltage 50.0
_diffrn_standards_number 0
_exptl_absorpt_coefficient_mu 1.045
_exptl_absorpt_correction_T_max 0.7454
_exptl_absorpt_correction_T_min 0.5923
_exptl_absorpt_correction_type multi-scan
_exptl_absorpt_process_details
;
SADABS-2016/2 (Bruker,2016/2) was used for absorption correction.
wR2(int) was 0.1546 before and 0.0890 after correction.
The Ratio of minimum to maximum transmission is 0.7946.
The \l/2 correction factor is Not present.
;
_exptl_crystal_colour colourless
_exptl_crystal_density_diffrn 1.472
_exptl_crystal_description block
_exptl_crystal_F_000 1136
_exptl_crystal_size_max 0.16
_exptl_crystal_size_mid 0.14
_exptl_crystal_size_min 0.12
_exptl_transmission_factor_max 0.7454
_exptl_transmission_factor_min 0.5923
_refine_diff_density_max 1.903
_refine_diff_density_min -0.969
_refine_diff_density_rms 0.132
_refine_ls_extinction_method none
_refine_ls_goodness_of_fit_ref 1.075
_refine_ls_hydrogen_treatment constr
_refine_ls_matrix_type full
_refine_ls_number_parameters 327
_refine_ls_number_reflns 4304
_refine_ls_number_restraints 0
_refine_ls_restrained_S_all 1.075
_refine_ls_R_factor_all 0.0957
_refine_ls_R_factor_gt 0.0703
_refine_ls_shift/su_max 0.000
_refine_ls_shift/su_mean 0.000
_refine_ls_structure_factor_coef Fsqd
_refine_ls_weighting_details 'w=1/[\s^2^(Fo^2^)+(0.0384P)^2^+26.2432P] where P=(Fo^2^+2Fc^2^)/3'
_refine_ls_weighting_scheme calc
_refine_ls_wR_factor_gt 0.1486
_refine_ls_wR_factor_ref 0.1721
_reflns_Friedel_coverage 0.000
_reflns_number_gt 3354
_reflns_number_total 4304
_reflns_threshold_expression 'I > 2\s(I)'
_cod_data_source_file d4ce00005f2.cif
_cod_data_source_block 39TAZnN
_cod_depositor_comments 'Adding full bibliography for 7248228--7248231.cif.'
_cod_database_code 7248229
_shelx_shelxl_version_number 2019/1
_shelx_space_group_comment
;
The symmetry employed for this shelxl refinement is uniquely defined
by the following loop, which should always be used as a source of
symmetry information in preference to the above space-group names.
They are only intended as comments.
;
_olex2_refinement_description
;
1. Fixed Uiso
 At 1.2 times of:
  All C(H) groups, All C(H,H) groups, All N(H) groups
 At 1.5 times of:
  All C(H,H,H) groups
2.a Secondary CH2 refined with riding coordinates:
 C10(H10A,H10B), C9(H9A,H9B), C8(H8A,H8B)
2.b Aromatic/amide H refined with riding coordinates:
 N2(H2), N1(H1), C15(H15), C16(H16), C18(H18), C19(H19), C11(H11), C12(H12),
 C13(H13), C3(H3), C1(H1A), C2(H2A), C5(H5), C6(H6), C22(H22)
2.c Idealised Me refined as rotating group:
 C24(H24A,H24B,H24C), C23(H23A,H23B,H23C)
;
_olex2_submission_special_instructions 'No special instructions were received'

loop_
_space_group_symop_operation_xyz
'x, y, z'
'-x, y+1/2, -z+1/2'
'-x, -y, -z'
'x, -y-1/2, z-1/2'

loop_
_atom_site_label
_atom_site_type_symbol
_atom_site_fract_x
_atom_site_fract_y
_atom_site_fract_z
_atom_site_U_iso_or_equiv
_atom_site_adp_type
_atom_site_occupancy
_atom_site_site_symmetry_order
_atom_site_calc_flag
_atom_site_refinement_flags_posn
_atom_site_refinement_flags_adp
_atom_site_refinement_flags_occupancy
_atom_site_disorder_assembly
_atom_site_disorder_group
Zn1 Zn 0.14052(6) 0.49551(4) 0.01456(3) 0.0143(2) Uani 1 1 d . . . . .
O3 O -0.0994(4) 0.5820(3) 0.0914(2) 0.0245(9) Uani 1 1 d . . . . .
O5 O 0.1397(4) 0.8824(3) 0.4437(2) 0.0237(9) Uani 1 1 d . . . . .
O2 O 0.1095(4) 0.5804(3) 0.1087(2) 0.0259(10) Uani 1 1 d . . . . .
O4 O -0.0692(4) 0.8801(3) 0.4282(2) 0.0257(9) Uani 1 1 d . . . . .
N4 N 0.3196(4) 0.4606(3) 0.0511(3) 0.0194(10) Uani 1 1 d . . . . .
N3 N 0.5183(4) 0.4688(4) 0.1039(3) 0.0219(11) Uani 1 1 d . . . . .
O1 O 0.4125(5) 0.6433(4) 0.3676(3) 0.0441(13) Uani 1 1 d . . . . .
N5 N 0.9494(5) 0.5728(4) 0.5778(3) 0.0307(13) Uani 1 1 d . . . . .
N2 N 0.5884(5) 0.5622(4) 0.3544(3) 0.0371(14) Uani 1 1 d . . . . .
H2 H 0.660001 0.538636 0.379068 0.045 Uiso 1 1 calc R U . . .
C17 C 0.0276(6) 0.7835(4) 0.3403(3) 0.0202(12) Uani 1 1 d . . . . .
C20 C 0.0064(5) 0.6040(4) 0.1289(3) 0.0179(12) Uani 1 1 d . . . . .
C14 C 0.0130(5) 0.6645(4) 0.2045(3) 0.0197(12) Uani 1 1 d . . . . .
N1 N 0.5596(6) 0.6120(5) 0.4791(3) 0.0391(14) Uani 1 1 d . . . . .
H1 H 0.634102 0.586225 0.493443 0.047 Uiso 1 1 calc R U . . .
C21 C 0.0341(6) 0.8536(4) 0.4108(3) 0.0198(13) Uani 1 1 d . . . . .
C15 C 0.1275(6) 0.6828(4) 0.2527(3) 0.0243(13) Uani 1 1 d . . . . .
H15 H 0.201029 0.654277 0.239471 0.029 Uiso 1 1 calc R U . . .
C16 C 0.1346(6) 0.7429(4) 0.3205(3) 0.0217(13) Uani 1 1 d . . . . .
H16 H 0.213127 0.755819 0.352941 0.026 Uiso 1 1 calc R U . . .
C18 C -0.0874(6) 0.7629(4) 0.2934(3) 0.0244(13) Uani 1 1 d . . . . .
H18 H -0.161458 0.788756 0.308073 0.029 Uiso 1 1 calc R U . . .
C19 C -0.0942(6) 0.7044(4) 0.2250(3) 0.0227(13) Uani 1 1 d . . . . .
H19 H -0.172610 0.691950 0.192244 0.027 Uiso 1 1 calc R U . . .
O6 O 0.7908(6) 0.5051(5) 0.4916(4) 0.0627(16) Uani 1 1 d . . . . .
C11 C 0.4136(5) 0.5179(4) 0.0765(3) 0.0213(13) Uani 1 1 d . . . . .
H11 H 0.408290 0.587211 0.075519 0.026 Uiso 1 1 calc R U . . .
C10 C 0.6383(6) 0.5097(5) 0.1403(4) 0.0290(14) Uani 1 1 d . . . . .
H10A H 0.642840 0.578540 0.122969 0.035 Uiso 1 1 calc R U . . .
H10B H 0.705673 0.473104 0.120577 0.035 Uiso 1 1 calc R U . . .
C12 C 0.3672(6) 0.3670(4) 0.0622(4) 0.0273(14) Uani 1 1 d . . . . .
H12 H 0.321038 0.308671 0.048790 0.033 Uiso 1 1 calc R U . . .
C13 C 0.4895(6) 0.3711(4) 0.0950(4) 0.0277(14) Uani 1 1 d . . . . .
H13 H 0.544294 0.317508 0.109049 0.033 Uiso 1 1 calc R U . . .
C7 C 0.5114(6) 0.6079(5) 0.3979(4) 0.0293(15) Uani 1 1 d . . . . .
C3 C 0.3848(7) 0.6887(4) 0.5339(4) 0.0316(15) Uani 1 1 d . . . . .
H3 H 0.332148 0.688686 0.482674 0.038 Uiso 1 1 calc R U . . .
C9 C 0.6596(6) 0.5056(5) 0.2324(3) 0.0259(13) Uani 1 1 d . . . . .
H9A H 0.668833 0.436527 0.249930 0.031 Uiso 1 1 calc R U . . .
H9B H 0.738091 0.540010 0.253967 0.031 Uiso 1 1 calc R U . . .
C4 C 0.5052(7) 0.6522(5) 0.5419(4) 0.0329(15) Uani 1 1 d . . . . .
C1 C 0.4170(7) 0.7249(5) 0.6770(4) 0.0349(16) Uani 1 1 d . . . . .
H1A H 0.386292 0.749169 0.722860 0.042 Uiso 1 1 calc R U . . .
C2 C 0.3417(7) 0.7251(4) 0.6014(4) 0.0335(16) Uani 1 1 d . . . . .
H2A H 0.259555 0.750655 0.595804 0.040 Uiso 1 1 calc R U . . .
C5 C 0.5825(7) 0.6532(5) 0.6186(4) 0.0359(16) Uani 1 1 d . . . . .
H5 H 0.665529 0.629425 0.624772 0.043 Uiso 1 1 calc R U . . .
C8 C 0.5539(6) 0.5514(6) 0.2670(4) 0.0358(16) Uani 1 1 d . . . . .
H8A H 0.534094 0.616334 0.242097 0.043 Uiso 1 1 calc R U . . .
H8B H 0.478664 0.509908 0.254411 0.043 Uiso 1 1 calc R U . . .
C6 C 0.5360(7) 0.6891(5) 0.6846(4) 0.0387(17) Uani 1 1 d . . . . .
H6 H 0.587671 0.688985 0.736164 0.046 Uiso 1 1 calc R U . . .
C24 C 1.0445(8) 0.5653(6) 0.6485(4) 0.046(2) Uani 1 1 d . . . . .
H24A H 1.038870 0.501321 0.673896 0.070 Uiso 1 1 calc R U . . .
H24B H 1.032544 0.616946 0.686868 0.070 Uiso 1 1 calc R U . . .
H24C H 1.126779 0.572437 0.632870 0.070 Uiso 1 1 calc R U . . .
C22 C 0.8710(7) 0.5011(6) 0.5551(5) 0.0470(19) Uani 1 1 d . . . . .
H22 H 0.874955 0.444171 0.587777 0.056 Uiso 1 1 calc R U . . .
C23 C 0.9417(9) 0.6606(6) 0.5308(5) 0.058(2) Uani 1 1 d . . . . .
H23A H 0.878115 0.652810 0.482457 0.086 Uiso 1 1 calc R U . . .
H23B H 1.022575 0.673676 0.514706 0.086 Uiso 1 1 calc R U . . .
H23C H 0.919136 0.715399 0.562996 0.086 Uiso 1 1 calc R U . . .

loop_
_atom_site_aniso_label
_atom_site_aniso_U_11
_atom_site_aniso_U_22
_atom_site_aniso_U_33
_atom_site_aniso_U_23
_atom_site_aniso_U_13
_atom_site_aniso_U_12
Zn1 0.0193(3) 0.0115(3) 0.0120(3) -0.0001(2) 0.0027(2) 0.0005(3)
O3 0.030(2) 0.022(2) 0.022(2) -0.0087(17) 0.0057(18) -0.0069(18)
O5 0.026(2) 0.020(2) 0.025(2) -0.0078(17) 0.0040(18) -0.0024(18)
O2 0.033(3) 0.026(2) 0.018(2) -0.0077(17) 0.0027(18) 0.0027(19)
O4 0.033(3) 0.020(2) 0.025(2) -0.0085(17) 0.0070(18) -0.0003(19)
N4 0.026(3) 0.016(2) 0.017(2) -0.0010(19) 0.004(2) -0.002(2)
N3 0.017(3) 0.029(3) 0.019(2) -0.003(2) 0.0009(19) 0.003(2)
O1 0.046(3) 0.058(3) 0.027(2) 0.005(2) 0.004(2) 0.024(3)
N5 0.042(3) 0.022(3) 0.025(3) -0.002(2) -0.004(2) 0.002(2)
N2 0.042(3) 0.047(4) 0.021(3) -0.004(3) -0.001(2) 0.015(3)
C17 0.031(3) 0.012(3) 0.017(3) 0.001(2) 0.004(2) -0.003(2)
C20 0.029(3) 0.010(3) 0.017(3) 0.000(2) 0.009(2) 0.000(2)
C14 0.024(3) 0.017(3) 0.018(3) 0.000(2) 0.003(2) -0.003(2)
N1 0.043(4) 0.049(4) 0.024(3) -0.006(3) 0.004(3) 0.013(3)
C21 0.034(4) 0.008(3) 0.018(3) 0.005(2) 0.007(3) 0.000(2)
C15 0.031(4) 0.020(3) 0.023(3) -0.001(2) 0.010(3) 0.004(3)
C16 0.027(3) 0.018(3) 0.019(3) -0.003(2) 0.002(2) 0.000(2)
C18 0.029(3) 0.022(3) 0.024(3) -0.004(2) 0.010(3) 0.006(3)
C19 0.028(3) 0.018(3) 0.020(3) -0.006(2) 0.000(2) 0.000(3)
O6 0.053(4) 0.072(4) 0.059(4) -0.006(3) -0.002(3) -0.005(3)
C11 0.019(3) 0.019(3) 0.024(3) 0.007(2) 0.000(2) 0.000(2)
C10 0.019(3) 0.042(4) 0.025(3) 0.000(3) 0.002(2) -0.007(3)
C12 0.036(4) 0.015(3) 0.030(3) 0.000(2) 0.003(3) 0.003(3)
C13 0.039(4) 0.019(3) 0.024(3) -0.002(2) 0.000(3) 0.008(3)
C7 0.042(4) 0.023(3) 0.023(3) -0.002(3) 0.007(3) 0.002(3)
C3 0.043(4) 0.021(3) 0.031(4) -0.001(3) 0.009(3) -0.006(3)
C9 0.022(3) 0.035(4) 0.019(3) 0.000(3) 0.001(2) -0.004(3)
C4 0.049(4) 0.023(3) 0.028(3) 0.000(3) 0.011(3) 0.000(3)
C1 0.052(5) 0.024(3) 0.034(4) -0.008(3) 0.021(3) -0.008(3)
C2 0.046(4) 0.018(3) 0.039(4) 0.000(3) 0.015(3) -0.005(3)
C5 0.036(4) 0.041(4) 0.031(4) -0.005(3) 0.007(3) -0.001(3)
C8 0.035(4) 0.045(4) 0.025(3) -0.001(3) -0.002(3) 0.009(3)
C6 0.051(5) 0.038(4) 0.028(4) -0.005(3) 0.009(3) -0.004(3)
C24 0.059(5) 0.043(4) 0.032(4) -0.002(3) -0.009(3) 0.014(4)
C22 0.050(5) 0.039(4) 0.049(5) -0.003(4) 0.001(4) 0.006(4)
C23 0.086(7) 0.042(5) 0.043(5) 0.011(4) 0.006(4) 0.016(5)

loop_
_atom_type_symbol
_atom_type_description
_atom_type_scat_dispersion_real
_atom_type_scat_dispersion_imag
_atom_type_scat_source
C C 0.0033 0.0016 'International Tables Vol C Tables 4.2.6.8 and 6.1.1.4'
H H 0.0000 0.0000 'International Tables Vol C Tables 4.2.6.8 and 6.1.1.4'
N N 0.0061 0.0033 'International Tables Vol C Tables 4.2.6.8 and 6.1.1.4'
O O 0.0106 0.0060 'International Tables Vol C Tables 4.2.6.8 and 6.1.1.4'
Zn Zn 0.2839 1.4301 'International Tables Vol C Tables 4.2.6.8 and 6.1.1.4'

loop_
_geom_angle_atom_site_label_1
_geom_angle_atom_site_label_2
_geom_angle_atom_site_label_3
_geom_angle
_geom_angle_site_symmetry_1
_geom_angle_site_symmetry_3
_geom_angle_publ_flag
O3 Zn1 Zn1 79.28(12) 3_565 3_565 ?
O3 Zn1 O4 87.97(16) 3_565 2_545 ?
O5 Zn1 Zn1 88.14(12) 4_575 3_565 ?
O5 Zn1 O3 86.48(16) 4_575 3_565 ?
O5 Zn1 O4 157.99(17) 4_575 2_545 ?
O2 Zn1 Zn1 78.82(12) . 3_565 ?
O2 Zn1 O3 157.93(17) . 3_565 ?
O2 Zn1 O5 90.08(17) . 4_575 ?
O2 Zn1 O4 87.12(17) . 2_545 ?
O4 Zn1 Zn1 69.90(12) 2_545 3_565 ?
N4 Zn1 Zn1 165.50(14) . 3_565 ?
N4 Zn1 O3 101.62(18) . 3_565 ?
N4 Zn1 O5 106.35(17) . 4_575 ?
N4 Zn1 O2 100.28(18) . . ?
N4 Zn1 O4 95.62(18) . 2_545 ?
C20 O3 Zn1 127.3(4) . 3_565 ?
C21 O5 Zn1 115.2(4) . 4_576 ?
C20 O2 Zn1 128.6(4) . . ?
C21 O4 Zn1 138.3(4) . 2 ?
C11 N4 Zn1 128.9(4) . . ?
C11 N4 C12 104.9(5) . . ?
C12 N4 Zn1 125.9(4) . . ?
C11 N3 C10 127.1(5) . . ?
C11 N3 C13 106.6(5) . . ?
C13 N3 C10 126.2(5) . . ?
C22 N5 C24 121.8(6) . . ?
C22 N5 C23 119.4(6) . . ?
C23 N5 C24 118.8(6) . . ?
C7 N2 H2 119.6 . . ?
C7 N2 C8 120.8(6) . . ?
C8 N2 H2 119.6 . . ?
C16 C17 C21 120.9(5) . . ?
C16 C17 C18 119.7(5) . . ?
C18 C17 C21 119.3(5) . . ?
O3 C20 O2 125.8(5) . . ?
O3 C20 C14 117.6(5) . . ?
O2 C20 C14 116.6(5) . . ?
C15 C14 C20 120.0(5) . . ?
C19 C14 C20 120.3(5) . . ?
C19 C14 C15 119.7(5) . . ?
C7 N1 H1 115.8 . . ?
C7 N1 C4 128.4(6) . . ?
C4 N1 H1 115.8 . . ?
O5 C21 O4 126.5(5) . . ?
O5 C21 C17 117.5(5) . . ?
O4 C21 C17 115.9(5) . . ?
C14 C15 H15 119.9 . . ?
C14 C15 C16 120.1(6) . . ?
C16 C15 H15 119.9 . . ?
C17 C16 C15 120.1(6) . . ?
C17 C16 H16 120.0 . . ?
C15 C16 H16 120.0 . . ?
C17 C18 H18 119.9 . . ?
C17 C18 C19 120.1(5) . . ?
C19 C18 H18 119.9 . . ?
C14 C19 C18 120.2(6) . . ?
C14 C19 H19 119.9 . . ?
C18 C19 H19 119.9 . . ?
N4 C11 N3 112.8(5) . . ?
N4 C11 H11 123.6 . . ?
N3 C11 H11 123.6 . . ?
N3 C10 H10A 109.1 . . ?
N3 C10 H10B 109.1 . . ?
N3 C10 C9 112.5(5) . . ?
H10A C10 H10B 107.8 . . ?
C9 C10 H10A 109.1 . . ?
C9 C10 H10B 109.1 . . ?
N4 C12 H12 125.2 . . ?
C13 C12 N4 109.7(5) . . ?
C13 C12 H12 125.2 . . ?
N3 C13 H13 127.0 . . ?
C12 C13 N3 106.0(5) . . ?
C12 C13 H13 127.0 . . ?
O1 C7 N2 123.0(6) . . ?
O1 C7 N1 124.3(6) . . ?
N2 C7 N1 112.7(6) . . ?
C4 C3 H3 120.3 . . ?
C4 C3 C2 119.5(6) . . ?
C2 C3 H3 120.3 . . ?
C10 C9 H9A 109.1 . . ?
C10 C9 H9B 109.1 . . ?
H9A C9 H9B 107.9 . . ?
C8 C9 C10 112.4(5) . . ?
C8 C9 H9A 109.1 . . ?
C8 C9 H9B 109.1 . . ?
N1 C4 C5 115.2(6) . . ?
C3 C4 N1 125.3(6) . . ?
C3 C4 C5 119.5(6) . . ?
C2 C1 H1A 120.4 . . ?
C6 C1 H1A 120.4 . . ?
C6 C1 C2 119.2(6) . . ?
C3 C2 H2A 119.5 . . ?
C1 C2 C3 121.1(7) . . ?
C1 C2 H2A 119.5 . . ?
C4 C5 H5 120.3 . . ?
C6 C5 C4 119.4(7) . . ?
C6 C5 H5 120.3 . . ?
N2 C8 C9 110.2(5) . . ?
N2 C8 H8A 109.6 . . ?
N2 C8 H8B 109.6 . . ?
C9 C8 H8A 109.6 . . ?
C9 C8 H8B 109.6 . . ?
H8A C8 H8B 108.1 . . ?
C1 C6 C5 121.3(7) . . ?
C1 C6 H6 119.3 . . ?
C5 C6 H6 119.3 . . ?
N5 C24 H24A 109.5 . . ?
N5 C24 H24B 109.5 . . ?
N5 C24 H24C 109.5 . . ?
H24A C24 H24B 109.5 . . ?
H24A C24 H24C 109.5 . . ?
H24B C24 H24C 109.5 . . ?
N5 C22 H22 118.8 . . ?
O6 C22 N5 122.5(8) . . ?
O6 C22 H22 118.8 . . ?
N5 C23 H23A 109.5 . . ?
N5 C23 H23B 109.5 . . ?
N5 C23 H23C 109.5 . . ?
H23A C23 H23B 109.5 . . ?
H23A C23 H23C 109.5 . . ?
H23B C23 H23C 109.5 . . ?

loop_
_geom_bond_atom_site_label_1
_geom_bond_atom_site_label_2
_geom_bond_distance
_geom_bond_site_symmetry_2
_geom_bond_publ_flag
Zn1 Zn1 3.0184(14) 3_565 ?
Zn1 O3 2.056(4) 3_565 ?
Zn1 O5 2.051(4) 4_575 ?
Zn1 O2 2.037(4) . ?
Zn1 O4 2.067(4) 2_545 ?
Zn1 N4 2.000(5) . ?
O3 C20 1.253(7) . ?
O5 C21 1.251(7) . ?
O2 C20 1.267(7) . ?
O4 C21 1.262(7) . ?
N4 C11 1.302(7) . ?
N4 C12 1.382(7) . ?
N3 C11 1.337(7) . ?
N3 C10 1.459(8) . ?
N3 C13 1.375(8) . ?
O1 C7 1.212(8) . ?
N5 C24 1.442(8) . ?
N5 C22 1.314(9) . ?
N5 C23 1.433(9) . ?
N2 H2 0.8800 . ?
N2 C7 1.356(8) . ?
N2 C8 1.461(8) . ?
C17 C21 1.517(8) . ?
C17 C16 1.382(8) . ?
C17 C18 1.392(8) . ?
C20 C14 1.509(7) . ?
C14 C15 1.389(8) . ?
C14 C19 1.383(8) . ?
N1 H1 0.8800 . ?
N1 C7 1.377(8) . ?
N1 C4 1.408(8) . ?
C15 H15 0.9500 . ?
C15 C16 1.397(8) . ?
C16 H16 0.9500 . ?
C18 H18 0.9500 . ?
C18 C19 1.393(8) . ?
C19 H19 0.9500 . ?
O6 C22 1.261(9) . ?
C11 H11 0.9500 . ?
C10 H10A 0.9900 . ?
C10 H10B 0.9900 . ?
C10 C9 1.526(8) . ?
C12 H12 0.9500 . ?
C12 C13 1.354(9) . ?
C13 H13 0.9500 . ?
C3 H3 0.9500 . ?
C3 C4 1.388(10) . ?
C3 C2 1.392(9) . ?
C9 H9A 0.9900 . ?
C9 H9B 0.9900 . ?
C9 C8 1.510(9) . ?
C4 C5 1.415(9) . ?
C1 H1A 0.9500 . ?
C1 C2 1.391(10) . ?
C1 C6 1.371(10) . ?
C2 H2A 0.9500 . ?
C5 H5 0.9500 . ?
C5 C6 1.384(9) . ?
C8 H8A 0.9900 . ?
C8 H8B 0.9900 . ?
C6 H6 0.9500 . ?
C24 H24A 0.9800 . ?
C24 H24B 0.9800 . ?
C24 H24C 0.9800 . ?
C22 H22 0.9500 . ?
C23 H23A 0.9800 . ?
C23 H23B 0.9800 . ?
C23 H23C 0.9800 . ?

loop_
_geom_torsion_atom_site_label_1
_geom_torsion_atom_site_label_2
_geom_torsion_atom_site_label_3
_geom_torsion_atom_site_label_4
_geom_torsion
_geom_torsion_site_symmetry_1
_geom_torsion_site_symmetry_2
_geom_torsion_site_symmetry_3
_geom_torsion_site_symmetry_4
_geom_torsion_publ_flag
Zn1 O3 C20 O2 -1.5(8) 3_565 . . . ?
Zn1 O3 C20 C14 178.1(3) 3_565 . . . ?
Zn1 O5 C21 O4 -14.0(7) 4_576 . . . ?
Zn1 O5 C21 C17 162.9(4) 4_576 . . . ?
Zn1 O2 C20 O3 -3.1(8) . . . . ?
Zn1 O2 C20 C14 177.2(3) . . . . ?
Zn1 O4 C21 O5 20.5(9) 2 . . . ?
Zn1 O4 C21 C17 -156.4(4) 2 . . . ?
Zn1 N4 C11 N3 173.5(4) . . . . ?
Zn1 N4 C12 C13 -173.8(4) . . . . ?
O3 C20 C14 C15 173.6(5) . . . . ?
O3 C20 C14 C19 -8.3(8) . . . . ?
O2 C20 C14 C15 -6.7(8) . . . . ?
O2 C20 C14 C19 171.3(5) . . . . ?
N4 C12 C13 N3 -0.4(7) . . . . ?
N3 C10 C9 C8 -53.2(8) . . . . ?
C17 C18 C19 C14 1.7(9) . . . . ?
C20 C14 C15 C16 176.7(5) . . . . ?
C20 C14 C19 C18 -177.9(5) . . . . ?
C14 C15 C16 C17 0.7(9) . . . . ?
N1 C4 C5 C6 -178.4(6) . . . . ?
C21 C17 C16 C15 -176.5(5) . . . . ?
C21 C17 C18 C19 175.3(5) . . . . ?
C15 C14 C19 C18 0.2(9) . . . . ?
C16 C17 C21 O5 8.6(8) . . . . ?
C16 C17 C21 O4 -174.2(5) . . . . ?
C16 C17 C18 C19 -2.4(9) . . . . ?
C18 C17 C21 O5 -169.0(5) . . . . ?
C18 C17 C21 O4 8.2(8) . . . . ?
C18 C17 C16 C15 1.2(8) . . . . ?
C19 C14 C15 C16 -1.4(9) . . . . ?
C11 N4 C12 C13 0.6(7) . . . . ?
C11 N3 C10 C9 98.7(7) . . . . ?
C11 N3 C13 C12 0.0(7) . . . . ?
C10 N3 C11 N4 -176.6(5) . . . . ?
C10 N3 C13 C12 177.0(5) . . . . ?
C10 C9 C8 N2 -169.5(6) . . . . ?
C12 N4 C11 N3 -0.7(6) . . . . ?
C13 N3 C11 N4 0.4(7) . . . . ?
C13 N3 C10 C9 -77.7(8) . . . . ?
C7 N2 C8 C9 175.4(6) . . . . ?
C7 N1 C4 C3 6.0(11) . . . . ?
C7 N1 C4 C5 -174.7(7) . . . . ?
C3 C4 C5 C6 1.0(10) . . . . ?
C4 N1 C7 O1 3.0(12) . . . . ?
C4 N1 C7 N2 -178.8(7) . . . . ?
C4 C3 C2 C1 -0.6(9) . . . . ?
C4 C5 C6 C1 -0.8(11) . . . . ?
C2 C3 C4 N1 179.0(6) . . . . ?
C2 C3 C4 C5 -0.3(9) . . . . ?
C2 C1 C6 C5 -0.1(10) . . . . ?
C8 N2 C7 O1 -1.2(11) . . . . ?
C8 N2 C7 N1 -179.4(6) . . . . ?
C6 C1 C2 C3 0.8(10) . . . . ?
C24 N5 C22 O6 -177.0(7) . . . . ?
C23 N5 C22 O6 2.2(12) . . . . ?
